data_7715915
loop_
_publ_author_name
'Bubnov, Michael P.'
'Zolotukhin, Alexey A.'
'Fukin, Georgy K.'
'Rumyantcev, Roman V.'
'Bogomyakov, Artem S.'

_publ_section_title
;
 Valence tautomeric interconversion of bis-dioxolene cobalt complex with
 imino-pyridine functionalized by TEMPO moiety in solid solutions with
 isostructural nickel analogue: phase transitions and monocrystal
 destruction.
;
_journal_issue 21
_journal_name_full 'Dalton transactions (Cambridge, England : 2003)'
_journal_page_first 9151
_journal_page_last 9160
_journal_paper_doi 10.1039/d4dt00453a
_journal_volume 53
_journal_year 2024
_chemical_formula_sum 'C43 H62 Co0.11 N3 Ni0.89 O5'
_chemical_formula_weight 759.69
_space_group_crystal_system monoclinic
_space_group_IT_number 14
_space_group_name_Hall '-P 2ybc'
_space_group_name_H-M_alt 'P 1 21/c 1'
_atom_sites_solution_hydrogens geom
_atom_sites_solution_primary dual
_atom_sites_solution_secondary difmap
_audit_creation_method SHELXL-2019/3
_audit_update_record
;
2024-02-14 deposited with the CCDC.	2024-04-17 downloaded from the CCDC.
;
_cell_angle_alpha 90
_cell_angle_beta 100.807(2)
_cell_angle_gamma 90
_cell_formula_units_Z 4
_cell_length_a 10.7426(3)
_cell_length_b 15.6134(4)
_cell_length_c 27.0073(7)
_cell_measurement_reflns_used 12795
_cell_measurement_temperature 200(2)
_cell_measurement_theta_max 27.3850
_cell_measurement_theta_min 3.3230
_cell_volume 4449.6(2)
_computing_cell_refinement 'CrysAlisPro 1.171.38.46 (Rigaku OD, 2015)'
_computing_data_collection 'CrysAlisPro 1.171.38.46 (Rigaku OD, 2015)'
_computing_data_reduction 'CrysAlisPro 1.171.38.46 (Rigaku OD, 2015)'
_computing_structure_refinement SHELXL-2019/3
_computing_structure_solution SHELXT-2014/5
_diffrn_ambient_temperature 200(2)
_diffrn_detector_area_resol_mean 16.0704
_diffrn_measured_fraction_theta_full 0.998
_diffrn_measured_fraction_theta_max 0.999
_diffrn_measurement_device_type 'Xcalibur, Eos'
_diffrn_measurement_method '\w scans'
_diffrn_radiation_type MoK\a
_diffrn_radiation_wavelength 0.71073
_diffrn_reflns_av_R_equivalents 0.0601
_diffrn_reflns_av_unetI/netI 0.0405
_diffrn_reflns_Laue_measured_fraction_full 0.998
_diffrn_reflns_Laue_measured_fraction_max 0.999
_diffrn_reflns_limit_h_max 15
_diffrn_reflns_limit_h_min -15
_diffrn_reflns_limit_k_max 21
_diffrn_reflns_limit_k_min -21
_diffrn_reflns_limit_l_max 37
_diffrn_reflns_limit_l_min -37
_diffrn_reflns_number 86718
_diffrn_reflns_point_group_measured_fraction_full 0.998
_diffrn_reflns_point_group_measured_fraction_max 0.999
_diffrn_reflns_theta_full 25.242
_diffrn_reflns_theta_max 29.999
_diffrn_reflns_theta_min 2.983
_diffrn_source 'fine-focus sealed X-ray tube'
_exptl_absorpt_coefficient_mu 0.473
_exptl_absorpt_correction_T_max 0.961
_exptl_absorpt_correction_T_min 0.918
_exptl_absorpt_correction_type analytical
_exptl_absorpt_process_details
;
CrysAlisPro 1.171.38.46 (Rigaku Oxford Diffraction, 2015)
Analytical numeric absorption correction using a multifaceted crystal
			model based on expressions derived by R.C. Clark & J.S. Reid.
(Clark, R. C. & Reid, J. S. (1995). Acta Cryst. A51, 887-897)
Empirical absorption correction using spherical harmonics,
 implemented in SCALE3 ABSPACK scaling algorithm.
;
_exptl_crystal_colour black
_exptl_crystal_density_diffrn 1.134
_exptl_crystal_description prism
_exptl_crystal_F_000 1636
_exptl_crystal_size_max 0.400
_exptl_crystal_size_mid 0.400
_exptl_crystal_size_min 0.200
_refine_diff_density_max 0.263
_refine_diff_density_min -0.281
_refine_diff_density_rms 0.043
_refine_ls_extinction_method none
_refine_ls_goodness_of_fit_ref 1.040
_refine_ls_hydrogen_treatment constr
_refine_ls_matrix_type full
_refine_ls_number_parameters 495
_refine_ls_number_reflns 12948
_refine_ls_number_restraints 0
_refine_ls_restrained_S_all 1.040
_refine_ls_R_factor_all 0.0752
_refine_ls_R_factor_gt 0.0437
_refine_ls_shift/su_max 0.001
_refine_ls_shift/su_mean 0.000
_refine_ls_structure_factor_coef Fsqd
_refine_ls_weighting_details 'w=1/[\s^2^(Fo^2^)+(0.0389P)^2^+0.5693P] where P=(Fo^2^+2Fc^2^)/3'
_refine_ls_weighting_scheme calc
_refine_ls_wR_factor_gt 0.0895
_refine_ls_wR_factor_ref 0.0989
_reflns_Friedel_coverage 0.000
_reflns_number_gt 9076
_reflns_number_total 12948
_reflns_threshold_expression 'I > 2\s(I)'
_cod_data_source_file d4dt00453a2.cif
_cod_data_source_block nicosqnntempo_200
_cod_depositor_comments 'Adding full bibliography for 7715910--7715918.cif.'
_cod_original_sg_symbol_H-M 'P 21/c'
_cod_database_code 7715915
_shelx_shelxl_version_number 2019/3
_shelx_space_group_comment
;
The symmetry employed for this shelxl refinement is uniquely defined
by the following loop, which should always be used as a source of
symmetry information in preference to the above space-group names.
They are only intended as comments.
;
_shelx_estimated_absorpt_t_min 0.833
_shelx_estimated_absorpt_t_max 0.911
_oxdiff_exptl_absorpt_empirical_full_min 0.821
_oxdiff_exptl_absorpt_empirical_full_max 1.266
_oxdiff_exptl_absorpt_empirical_details
;
Empirical correction (ABSPACK) includes:
- Absorption correction using spherical harmonics
- Frame scaling
;

loop_
_space_group_symop_operation_xyz
'x, y, z'
'-x, y+1/2, -z+1/2'
'-x, -y, -z'
'x, -y-1/2, z-1/2'

loop_
_atom_site_label
_atom_site_type_symbol
_atom_site_fract_x
_atom_site_fract_y
_atom_site_fract_z
_atom_site_U_iso_or_equiv
_atom_site_adp_type
_atom_site_occupancy
_atom_site_site_symmetry_order
_atom_site_calc_flag
_atom_site_refinement_flags_posn
_atom_site_refinement_flags_adp
_atom_site_refinement_flags_occupancy
_atom_site_disorder_assembly
_atom_site_disorder_group
Co1 Co 0.6370(8) 0.3323(5) 0.4011(3) 0.158(4) Uani 0.1111 1 d . . P A 1
Ni1 Ni 0.63533(3) 0.33217(2) 0.39977(2) 0.02656(6) Uani 0.8889 1 d . . P A 2
O1 O 0.49704(9) 0.26378(7) 0.42308(4) 0.0364(2) Uani 1 1 d . . . . .
O2 O 0.73365(9) 0.28863(7) 0.46635(4) 0.0398(3) Uani 1 1 d . . . . .
O3 O 0.78839(9) 0.38334(6) 0.37862(4) 0.0370(2) Uani 1 1 d . . . . .
O4 O 0.69917(10) 0.22719(7) 0.36584(4) 0.0410(3) Uani 1 1 d . . . . .
O5 O 0.46750(18) 0.16620(12) 0.18048(6) 0.0987(6) Uani 1 1 d . . . . .
N1 N 0.60088(11) 0.44980(8) 0.43068(5) 0.0333(3) Uani 1 1 d . . . . .
N2 N 0.50897(11) 0.38919(8) 0.33926(4) 0.0340(3) Uani 1 1 d . . . . .
N3 N 0.47020(16) 0.22227(11) 0.21519(6) 0.0589(4) Uani 1 1 d . . . . .
C1 C 0.53779(13) 0.22042(9) 0.46332(5) 0.0316(3) Uani 1 1 d . . . . .
C2 C 0.67070(13) 0.23485(9) 0.48770(6) 0.0330(3) Uani 1 1 d . . . . .
C3 C 0.72470(14) 0.19050(10) 0.53327(6) 0.0364(3) Uani 1 1 d . . . . .
C4 C 0.64432(16) 0.13779(11) 0.55262(6) 0.0426(4) Uani 1 1 d . . . . .
H4 H 0.675853 0.109125 0.583449 0.051 Uiso 1 1 calc R U . . .
C5 C 0.51629(16) 0.12343(10) 0.52924(6) 0.0420(4) Uani 1 1 d . . . . .
H5 H 0.467072 0.085291 0.545105 0.050 Uiso 1 1 calc R U . . .
C6 C 0.45985(14) 0.16164(9) 0.48501(6) 0.0347(3) Uani 1 1 d . . . . .
C7 C 0.86473(16) 0.20192(11) 0.55657(6) 0.0450(4) Uani 1 1 d . . . . .
C8 C 0.94678(17) 0.17471(14) 0.51866(8) 0.0643(6) Uani 1 1 d . . . . .
H8A H 0.929666 0.114606 0.509353 0.096 Uiso 1 1 calc R U . . .
H8B H 1.036482 0.181478 0.533897 0.096 Uiso 1 1 calc R U . . .
H8C H 0.926715 0.210642 0.488460 0.096 Uiso 1 1 calc R U . . .
C9 C 0.89125(19) 0.29589(13) 0.57187(9) 0.0678(6) Uani 1 1 d . . . . .
H9A H 0.874218 0.332219 0.541766 0.102 Uiso 1 1 calc R U . . .
H9B H 0.980158 0.302156 0.588343 0.102 Uiso 1 1 calc R U . . .
H9C H 0.836300 0.313224 0.595251 0.102 Uiso 1 1 calc R U . . .
C10 C 0.9034(2) 0.14636(15) 0.60368(7) 0.0656(6) Uani 1 1 d . . . . .
H10A H 0.854560 0.163532 0.629268 0.098 Uiso 1 1 calc R U . . .
H10B H 0.994000 0.153925 0.617036 0.098 Uiso 1 1 calc R U . . .
H10C H 0.886263 0.086053 0.594870 0.098 Uiso 1 1 calc R U . . .
C11 C 0.32345(15) 0.14335(10) 0.45898(6) 0.0402(4) Uani 1 1 d . . . . .
C12 C 0.25883(17) 0.07821(12) 0.48846(7) 0.0521(5) Uani 1 1 d . . . . .
H12A H 0.307445 0.024727 0.492162 0.078 Uiso 1 1 calc R U . . .
H12B H 0.172679 0.066942 0.470150 0.078 Uiso 1 1 calc R U . . .
H12C H 0.255132 0.101375 0.521875 0.078 Uiso 1 1 calc R U . . .
C13 C 0.32367(17) 0.10635(12) 0.40625(7) 0.0516(4) Uani 1 1 d . . . . .
H13A H 0.361241 0.148050 0.386252 0.077 Uiso 1 1 calc R U . . .
H13B H 0.236443 0.094030 0.389528 0.077 Uiso 1 1 calc R U . . .
H13C H 0.373472 0.053381 0.409368 0.077 Uiso 1 1 calc R U . . .
C14 C 0.24412(16) 0.22642(11) 0.45415(7) 0.0507(4) Uani 1 1 d . . . . .
H14A H 0.243290 0.249651 0.487797 0.076 Uiso 1 1 calc R U . . .
H14B H 0.157162 0.213809 0.437220 0.076 Uiso 1 1 calc R U . . .
H14C H 0.281571 0.268542 0.434365 0.076 Uiso 1 1 calc R U . . .
C15 C 0.85838(13) 0.32795(10) 0.36201(5) 0.0336(3) Uani 1 1 d . . . . .
C16 C 0.80920(14) 0.24027(10) 0.35519(6) 0.0357(3) Uani 1 1 d . . . . .
C17 C 0.88221(16) 0.17448(11) 0.33645(6) 0.0429(4) Uani 1 1 d . . . . .
C18 C 0.99416(18) 0.20031(13) 0.32421(7) 0.0559(5) Uani 1 1 d . . . . .
H18 H 1.043378 0.159035 0.310611 0.067 Uiso 1 1 calc R U . . .
C19 C 1.04089(16) 0.28519(13) 0.33066(7) 0.0559(5) Uani 1 1 d . . . . .
H19 H 1.119688 0.297732 0.321148 0.067 Uiso 1 1 calc R U . . .
C20 C 0.97881(14) 0.35002(11) 0.34984(6) 0.0424(4) Uani 1 1 d . . . . .
C21 C 0.83547(19) 0.08201(11) 0.33169(7) 0.0533(5) Uani 1 1 d . . . . .
C22 C 0.8212(2) 0.04827(13) 0.38346(8) 0.0738(6) Uani 1 1 d . . . . .
H22A H 0.902614 0.052735 0.406803 0.111 Uiso 1 1 calc R U . . .
H22B H 0.794436 -0.011807 0.380499 0.111 Uiso 1 1 calc R U . . .
H22C H 0.757386 0.082265 0.396284 0.111 Uiso 1 1 calc R U . . .
C23 C 0.7077(2) 0.07725(13) 0.29527(9) 0.0783(7) Uani 1 1 d . . . . .
H23A H 0.646117 0.113931 0.307653 0.118 Uiso 1 1 calc R U . . .
H23B H 0.677233 0.017964 0.293080 0.118 Uiso 1 1 calc R U . . .
H23C H 0.718108 0.096827 0.261813 0.118 Uiso 1 1 calc R U . . .
C24 C 0.9286(2) 0.02308(14) 0.31111(9) 0.0793(7) Uani 1 1 d . . . . .
H24A H 0.938194 0.042882 0.277595 0.119 Uiso 1 1 calc R U . . .
H24B H 0.895811 -0.035643 0.308729 0.119 Uiso 1 1 calc R U . . .
H24C H 1.011130 0.024455 0.333884 0.119 Uiso 1 1 calc R U . . .
C25 C 1.03050(16) 0.44071(12) 0.35991(8) 0.0546(5) Uani 1 1 d . . . . .
C26 C 0.94190(18) 0.50590(13) 0.32834(9) 0.0678(6) Uani 1 1 d . . . . .
H26A H 0.930326 0.490370 0.292607 0.102 Uiso 1 1 calc R U . . .
H26B H 0.979341 0.563223 0.333284 0.102 Uiso 1 1 calc R U . . .
H26C H 0.859581 0.505661 0.338994 0.102 Uiso 1 1 calc R U . . .
C27 C 1.04314(19) 0.46065(13) 0.41633(8) 0.0683(6) Uani 1 1 d . . . . .
H27A H 0.958797 0.462055 0.425205 0.102 Uiso 1 1 calc R U . . .
H27B H 1.084288 0.516436 0.423666 0.102 Uiso 1 1 calc R U . . .
H27C H 1.094408 0.416187 0.436112 0.102 Uiso 1 1 calc R U . . .
C28 C 1.16295(19) 0.44978(16) 0.34613(11) 0.0890(8) Uani 1 1 d . . . . .
H28A H 1.221354 0.408973 0.365957 0.133 Uiso 1 1 calc R U . . .
H28B H 1.194301 0.508208 0.353534 0.133 Uiso 1 1 calc R U . . .
H28C H 1.157287 0.437918 0.310143 0.133 Uiso 1 1 calc R U . . .
C29 C 0.65367(15) 0.48042(11) 0.47562(6) 0.0422(4) Uani 1 1 d . . . . .
H29 H 0.709313 0.444556 0.498066 0.051 Uiso 1 1 calc R U . . .
C30 C 0.63070(17) 0.56274(12) 0.49106(7) 0.0499(4) Uani 1 1 d . . . . .
H30 H 0.670754 0.582908 0.523310 0.060 Uiso 1 1 calc R U . . .
C31 C 0.54940(18) 0.61456(11) 0.45911(7) 0.0507(4) Uani 1 1 d . . . . .
H31 H 0.531272 0.670823 0.469117 0.061 Uiso 1 1 calc R U . . .
C32 C 0.49429(17) 0.58385(10) 0.41223(6) 0.0442(4) Uani 1 1 d . . . . .
H32 H 0.437293 0.618473 0.389517 0.053 Uiso 1 1 calc R U . . .
C33 C 0.52346(14) 0.50166(9) 0.39882(5) 0.0336(3) Uani 1 1 d . . . . .
C34 C 0.47574(14) 0.46480(10) 0.34900(6) 0.0359(3) Uani 1 1 d . . . . .
H34 H 0.420588 0.496922 0.324189 0.043 Uiso 1 1 calc R U . . .
C35 C 0.46219(16) 0.35318(11) 0.28892(6) 0.0406(4) Uani 1 1 d . . . . .
H35 H 0.394710 0.390788 0.269638 0.049 Uiso 1 1 calc R U . . .
C36 C 0.40983(15) 0.26384(11) 0.29475(6) 0.0424(4) Uani 1 1 d . . . . .
H36A H 0.337109 0.268625 0.312315 0.051 Uiso 1 1 calc R U . . .
H36B H 0.476021 0.229378 0.316354 0.051 Uiso 1 1 calc R U . . .
C37 C 0.36652(17) 0.21625(13) 0.24498(7) 0.0551(5) Uani 1 1 d . . . . .
C38 C 0.5438(2) 0.30207(13) 0.21046(7) 0.0580(5) Uani 1 1 d . . . . .
C39 C 0.57377(17) 0.34703(11) 0.26176(6) 0.0476(4) Uani 1 1 d . . . . .
H39A H 0.643402 0.315761 0.283591 0.057 Uiso 1 1 calc R U . . .
H39B H 0.604497 0.405609 0.256805 0.057 Uiso 1 1 calc R U . . .
C40 C 0.2425(2) 0.25323(19) 0.21478(8) 0.0847(8) Uani 1 1 d . . . . .
H40A H 0.251201 0.315314 0.211329 0.127 Uiso 1 1 calc R U . . .
H40B H 0.172810 0.241060 0.232507 0.127 Uiso 1 1 calc R U . . .
H40C H 0.224527 0.226866 0.181268 0.127 Uiso 1 1 calc R U . . .
C41 C 0.3473(2) 0.12152(14) 0.25591(9) 0.0726(6) Uani 1 1 d . . . . .
H41A H 0.318092 0.091034 0.224138 0.109 Uiso 1 1 calc R U . . .
H41B H 0.283821 0.116025 0.277468 0.109 Uiso 1 1 calc R U . . .
H41C H 0.427711 0.096812 0.273126 0.109 Uiso 1 1 calc R U . . .
C42 C 0.4711(3) 0.36012(18) 0.16923(8) 0.0929(9) Uani 1 1 d . . . . .
H42A H 0.448999 0.327724 0.137722 0.139 Uiso 1 1 calc R U . . .
H42B H 0.524253 0.409133 0.164112 0.139 Uiso 1 1 calc R U . . .
H42C H 0.393500 0.380646 0.179463 0.139 Uiso 1 1 calc R U . . .
C43 C 0.6701(2) 0.27631(15) 0.19600(9) 0.0780(7) Uani 1 1 d . . . . .
H43A H 0.713787 0.235106 0.220651 0.117 Uiso 1 1 calc R U . . .
H43B H 0.723167 0.327270 0.195682 0.117 Uiso 1 1 calc R U . . .
H43C H 0.653913 0.250095 0.162437 0.117 Uiso 1 1 calc R U . . .

loop_
_atom_site_aniso_label
_atom_site_aniso_U_11
_atom_site_aniso_U_22
_atom_site_aniso_U_33
_atom_site_aniso_U_23
_atom_site_aniso_U_13
_atom_site_aniso_U_12
Co1 0.172(7) 0.088(6) 0.225(9) -0.009(5) 0.064(6) -0.012(5)
Ni1 0.02695(12) 0.02300(14) 0.03183(13) 0.00105(12) 0.01096(9) -0.00027(12)
O1 0.0341(5) 0.0370(6) 0.0391(6) 0.0046(5) 0.0095(4) -0.0018(4)
O2 0.0347(6) 0.0353(6) 0.0496(6) 0.0057(5) 0.0084(5) -0.0023(5)
O3 0.0372(6) 0.0289(6) 0.0479(6) -0.0018(5) 0.0160(5) -0.0012(4)
O4 0.0399(6) 0.0301(6) 0.0547(7) -0.0040(5) 0.0137(5) -0.0024(5)
O5 0.1231(15) 0.1020(14) 0.0811(11) -0.0552(10) 0.0449(11) -0.0180(11)
N1 0.0341(6) 0.0323(7) 0.0362(7) 0.0003(5) 0.0133(5) 0.0002(5)
N2 0.0382(7) 0.0327(7) 0.0338(6) 0.0005(5) 0.0133(5) 0.0011(5)
N3 0.0694(10) 0.0639(11) 0.0457(9) -0.0193(8) 0.0163(8) 0.0029(8)
C1 0.0350(7) 0.0267(7) 0.0356(8) -0.0037(6) 0.0129(6) 0.0021(6)
C2 0.0353(7) 0.0257(7) 0.0401(8) -0.0029(6) 0.0128(6) 0.0024(6)
C3 0.0404(8) 0.0302(8) 0.0398(8) -0.0024(6) 0.0103(7) 0.0070(6)
C4 0.0512(10) 0.0389(9) 0.0385(9) 0.0038(7) 0.0104(7) 0.0058(7)
C5 0.0503(10) 0.0346(9) 0.0455(9) 0.0033(7) 0.0201(8) -0.0022(7)
C6 0.0390(8) 0.0273(7) 0.0417(8) -0.0032(6) 0.0174(6) 0.0003(6)
C7 0.0421(9) 0.0425(9) 0.0484(10) 0.0001(8) 0.0033(7) 0.0068(7)
C8 0.0422(10) 0.0832(16) 0.0686(13) 0.0003(11) 0.0132(9) 0.0150(10)
C9 0.0574(12) 0.0542(12) 0.0814(15) -0.0091(11) -0.0137(11) -0.0036(10)
C10 0.0568(12) 0.0747(15) 0.0605(13) 0.0145(11) -0.0012(10) 0.0128(10)
C11 0.0387(8) 0.0326(8) 0.0521(10) -0.0009(7) 0.0157(7) -0.0040(6)
C12 0.0482(10) 0.0445(10) 0.0684(12) 0.0012(9) 0.0236(9) -0.0113(8)
C13 0.0545(11) 0.0461(10) 0.0545(11) -0.0078(8) 0.0110(8) -0.0141(8)
C14 0.0386(9) 0.0411(10) 0.0740(13) 0.0003(9) 0.0149(8) -0.0009(7)
C15 0.0328(7) 0.0338(8) 0.0353(8) 0.0015(6) 0.0089(6) 0.0024(6)
C16 0.0364(8) 0.0335(8) 0.0370(8) -0.0012(6) 0.0065(6) 0.0045(6)
C17 0.0467(9) 0.0395(9) 0.0408(9) -0.0038(7) 0.0041(7) 0.0119(7)
C18 0.0524(11) 0.0584(12) 0.0597(12) -0.0051(9) 0.0176(9) 0.0222(9)
C19 0.0388(9) 0.0639(13) 0.0699(13) 0.0018(10) 0.0231(9) 0.0082(9)
C20 0.0319(8) 0.0467(10) 0.0496(10) 0.0063(7) 0.0102(7) 0.0016(7)
C21 0.0680(12) 0.0385(10) 0.0503(11) -0.0075(8) 0.0031(9) 0.0141(9)
C22 0.1106(19) 0.0418(11) 0.0694(14) 0.0014(10) 0.0182(13) 0.0057(12)
C23 0.0889(16) 0.0400(11) 0.0934(17) -0.0140(11) -0.0159(13) -0.0008(11)
C24 0.1090(19) 0.0498(13) 0.0788(15) -0.0143(11) 0.0169(14) 0.0287(12)
C25 0.0325(9) 0.0505(11) 0.0821(14) 0.0147(10) 0.0140(9) -0.0049(7)
C26 0.0516(11) 0.0562(13) 0.0979(16) 0.0291(12) 0.0200(11) -0.0026(9)
C27 0.0565(12) 0.0508(12) 0.0889(16) -0.0070(11) -0.0083(11) -0.0138(9)
C28 0.0421(11) 0.0804(17) 0.150(2) 0.0213(16) 0.0328(13) -0.0114(11)
C29 0.0430(9) 0.0422(9) 0.0417(9) -0.0038(7) 0.0091(7) -0.0011(7)
C30 0.0555(11) 0.0464(10) 0.0498(10) -0.0148(8) 0.0152(8) -0.0066(8)
C31 0.0642(11) 0.0340(9) 0.0596(11) -0.0095(8) 0.0264(9) -0.0008(8)
C32 0.0569(10) 0.0324(8) 0.0481(10) 0.0034(7) 0.0224(8) 0.0066(7)
C33 0.0382(8) 0.0301(8) 0.0368(8) 0.0017(6) 0.0180(6) -0.0001(6)
C34 0.0407(8) 0.0352(8) 0.0352(8) 0.0053(6) 0.0158(6) 0.0050(6)
C35 0.0473(9) 0.0441(9) 0.0312(8) -0.0008(7) 0.0098(7) 0.0081(7)
C36 0.0371(8) 0.0502(10) 0.0404(9) -0.0090(7) 0.0087(7) -0.0009(7)
C37 0.0479(10) 0.0685(13) 0.0474(10) -0.0186(9) 0.0048(8) -0.0007(9)
C38 0.0815(14) 0.0592(12) 0.0389(10) -0.0028(9) 0.0254(9) 0.0113(10)
C39 0.0631(11) 0.0451(10) 0.0399(9) -0.0006(7) 0.0231(8) 0.0002(8)
C40 0.0623(14) 0.123(2) 0.0605(13) -0.0281(14) -0.0096(11) 0.0130(14)
C41 0.0656(13) 0.0705(15) 0.0812(15) -0.0325(12) 0.0127(11) -0.0208(11)
C42 0.144(3) 0.0980(19) 0.0401(11) 0.0088(12) 0.0257(14) 0.0309(18)
C43 0.0991(17) 0.0730(16) 0.0776(15) -0.0124(12) 0.0573(14) 0.0004(13)

loop_
_atom_type_symbol
_atom_type_description
_atom_type_scat_dispersion_real
_atom_type_scat_dispersion_imag
_atom_type_scat_source
C C 0.0033 0.0016 'International Tables Vol C Tables 4.2.6.8 and 6.1.1.4'
H H 0.0000 0.0000 'International Tables Vol C Tables 4.2.6.8 and 6.1.1.4'
N N 0.0061 0.0033 'International Tables Vol C Tables 4.2.6.8 and 6.1.1.4'
O O 0.0106 0.0060 'International Tables Vol C Tables 4.2.6.8 and 6.1.1.4'
Co Co 0.3494 0.9721 'International Tables Vol C Tables 4.2.6.8 and 6.1.1.4'
Ni Ni 0.3393 1.1124 'International Tables Vol C Tables 4.2.6.8 and 6.1.1.4'

loop_
_geom_angle_atom_site_label_1
_geom_angle_atom_site_label_2
_geom_angle_atom_site_label_3
_geom_angle
_geom_angle_site_symmetry_1
_geom_angle_site_symmetry_3
_geom_angle_publ_flag
O2 Co1 O3 95.0(4) . . ?
O2 Co1 O1 81.5(3) . . ?
O3 Co1 O1 171.4(5) . . ?
O2 Co1 N1 93.8(4) . . ?
O3 Co1 N1 89.2(3) . . ?
O1 Co1 N1 98.8(4) . . ?
O2 Co1 O4 88.6(3) . . ?
O3 Co1 O4 80.0(3) . . ?
O1 Co1 O4 92.1(3) . . ?
N1 Co1 O4 169.1(4) . . ?
O2 Co1 N2 169.2(5) . . ?
O3 Co1 N2 92.2(3) . . ?
O1 Co1 N2 92.5(3) . . ?
N1 Co1 N2 78.1(3) . . ?
O4 Co1 N2 100.6(4) . . ?
O3 Ni1 O1 171.13(4) . . ?
O3 Ni1 O2 93.88(4) . . ?
O1 Ni1 O2 80.66(4) . . ?
O3 Ni1 O4 80.26(4) . . ?
O1 Ni1 O4 92.51(4) . . ?
O2 Ni1 O4 88.06(5) . . ?
O3 Ni1 N1 88.83(4) . . ?
O1 Ni1 N1 98.33(4) . . ?
O2 Ni1 N1 92.44(5) . . ?
O4 Ni1 N1 169.09(4) . . ?
O3 Ni1 N2 93.09(5) . . ?
O1 Ni1 N2 93.45(4) . . ?
O2 Ni1 N2 168.49(5) . . ?
O4 Ni1 N2 102.14(5) . . ?
N1 Ni1 N2 78.56(5) . . ?
C1 O1 Ni1 112.79(9) . . ?
C1 O1 Co1 111.9(3) . . ?
C2 O2 Co1 113.0(3) . . ?
C2 O2 Ni1 112.85(9) . . ?
C15 O3 Co1 113.6(2) . . ?
C15 O3 Ni1 113.41(9) . . ?
C16 O4 Ni1 111.77(9) . . ?
C16 O4 Co1 111.5(2) . . ?
C29 N1 C33 118.24(13) . . ?
C29 N1 Co1 126.4(3) . . ?
C33 N1 Co1 115.1(3) . . ?
C29 N1 Ni1 127.38(11) . . ?
C33 N1 Ni1 114.15(10) . . ?
C34 N2 C35 118.98(13) . . ?
C34 N2 Ni1 113.23(10) . . ?
C35 N2 Ni1 127.75(10) . . ?
C34 N2 Co1 112.7(2) . . ?
C35 N2 Co1 128.3(2) . . ?
O5 N3 C38 116.60(15) . . ?
O5 N3 C37 115.77(16) . . ?
C38 N3 C37 123.95(15) . . ?
O1 C1 C6 123.24(13) . . ?
O1 C1 C2 116.43(12) . . ?
C6 C1 C2 120.32(13) . . ?
O2 C2 C3 122.63(14) . . ?
O2 C2 C1 116.63(13) . . ?
C3 C2 C1 120.73(13) . . ?
C4 C3 C2 115.82(14) . . ?
C4 C3 C7 123.85(15) . . ?
C2 C3 C7 120.31(14) . . ?
C3 C4 C5 123.67(15) . . ?
C3 C4 H4 118.2 . . ?
C5 C4 H4 118.2 . . ?
C6 C5 C4 123.52(15) . . ?
C6 C5 H5 118.2 . . ?
C4 C5 H5 118.2 . . ?
C5 C6 C1 115.87(14) . . ?
C5 C6 C11 123.28(14) . . ?
C1 C6 C11 120.85(14) . . ?
C3 C7 C8 109.75(14) . . ?
C3 C7 C10 111.62(15) . . ?
C8 C7 C10 107.34(15) . . ?
C3 C7 C9 109.92(14) . . ?
C8 C7 C9 110.11(17) . . ?
C10 C7 C9 108.05(16) . . ?
C7 C8 H8A 109.5 . . ?
C7 C8 H8B 109.5 . . ?
H8A C8 H8B 109.5 . . ?
C7 C8 H8C 109.5 . . ?
H8A C8 H8C 109.5 . . ?
H8B C8 H8C 109.5 . . ?
C7 C9 H9A 109.5 . . ?
C7 C9 H9B 109.5 . . ?
H9A C9 H9B 109.5 . . ?
C7 C9 H9C 109.5 . . ?
H9A C9 H9C 109.5 . . ?
H9B C9 H9C 109.5 . . ?
C7 C10 H10A 109.5 . . ?
C7 C10 H10B 109.5 . . ?
H10A C10 H10B 109.5 . . ?
C7 C10 H10C 109.5 . . ?
H10A C10 H10C 109.5 . . ?
H10B C10 H10C 109.5 . . ?
C6 C11 C12 111.90(14) . . ?
C6 C11 C13 109.16(13) . . ?
C12 C11 C13 108.10(14) . . ?
C6 C11 C14 110.38(13) . . ?
C12 C11 C14 107.72(13) . . ?
C13 C11 C14 109.52(15) . . ?
C11 C12 H12A 109.5 . . ?
C11 C12 H12B 109.5 . . ?
H12A C12 H12B 109.5 . . ?
C11 C12 H12C 109.5 . . ?
H12A C12 H12C 109.5 . . ?
H12B C12 H12C 109.5 . . ?
C11 C13 H13A 109.5 . . ?
C11 C13 H13B 109.5 . . ?
H13A C13 H13B 109.5 . . ?
C11 C13 H13C 109.5 . . ?
H13A C13 H13C 109.5 . . ?
H13B C13 H13C 109.5 . . ?
C11 C14 H14A 109.5 . . ?
C11 C14 H14B 109.5 . . ?
H14A C14 H14B 109.5 . . ?
C11 C14 H14C 109.5 . . ?
H14A C14 H14C 109.5 . . ?
H14B C14 H14C 109.5 . . ?
O3 C15 C20 122.11(14) . . ?
O3 C15 C16 116.93(12) . . ?
C20 C15 C16 120.95(13) . . ?
O4 C16 C17 123.37(14) . . ?
O4 C16 C15 116.44(13) . . ?
C17 C16 C15 120.18(14) . . ?
C18 C17 C16 115.87(16) . . ?
C18 C17 C21 123.33(15) . . ?
C16 C17 C21 120.79(15) . . ?
C17 C18 C19 123.65(16) . . ?
C17 C18 H18 118.2 . . ?
C19 C18 H18 118.2 . . ?
C20 C19 C18 123.57(16) . . ?
C20 C19 H19 118.2 . . ?
C18 C19 H19 118.2 . . ?
C19 C20 C15 115.71(16) . . ?
C19 C20 C25 124.58(15) . . ?
C15 C20 C25 119.69(14) . . ?
C17 C21 C22 109.69(15) . . ?
C17 C21 C23 109.92(15) . . ?
C22 C21 C23 109.8(2) . . ?
C17 C21 C24 111.74(17) . . ?
C22 C21 C24 107.94(16) . . ?
C23 C21 C24 107.69(17) . . ?
C21 C22 H22A 109.5 . . ?
C21 C22 H22B 109.5 . . ?
H22A C22 H22B 109.5 . . ?
C21 C22 H22C 109.5 . . ?
H22A C22 H22C 109.5 . . ?
H22B C22 H22C 109.5 . . ?
C21 C23 H23A 109.5 . . ?
C21 C23 H23B 109.5 . . ?
H23A C23 H23B 109.5 . . ?
C21 C23 H23C 109.5 . . ?
H23A C23 H23C 109.5 . . ?
H23B C23 H23C 109.5 . . ?
C21 C24 H24A 109.5 . . ?
C21 C24 H24B 109.5 . . ?
H24A C24 H24B 109.5 . . ?
C21 C24 H24C 109.5 . . ?
H24A C24 H24C 109.5 . . ?
H24B C24 H24C 109.5 . . ?
C20 C25 C27 109.05(15) . . ?
C20 C25 C26 110.39(16) . . ?
C27 C25 C26 110.26(18) . . ?
C20 C25 C28 111.29(17) . . ?
C27 C25 C28 107.86(18) . . ?
C26 C25 C28 107.95(16) . . ?
C25 C26 H26A 109.5 . . ?
C25 C26 H26B 109.5 . . ?
H26A C26 H26B 109.5 . . ?
C25 C26 H26C 109.5 . . ?
H26A C26 H26C 109.5 . . ?
H26B C26 H26C 109.5 . . ?
C25 C27 H27A 109.5 . . ?
C25 C27 H27B 109.5 . . ?
H27A C27 H27B 109.5 . . ?
C25 C27 H27C 109.5 . . ?
H27A C27 H27C 109.5 . . ?
H27B C27 H27C 109.5 . . ?
C25 C28 H28A 109.5 . . ?
C25 C28 H28B 109.5 . . ?
H28A C28 H28B 109.5 . . ?
C25 C28 H28C 109.5 . . ?
H28A C28 H28C 109.5 . . ?
H28B C28 H28C 109.5 . . ?
N1 C29 C30 122.57(16) . . ?
N1 C29 H29 118.7 . . ?
C30 C29 H29 118.7 . . ?
C31 C30 C29 119.06(17) . . ?
C31 C30 H30 120.5 . . ?
C29 C30 H30 120.5 . . ?
C30 C31 C32 119.06(16) . . ?
C30 C31 H31 120.5 . . ?
C32 C31 H31 120.5 . . ?
C31 C32 C33 118.87(16) . . ?
C31 C32 H32 120.6 . . ?
C33 C32 H32 120.6 . . ?
N1 C33 C32 122.15(15) . . ?
N1 C33 C34 114.70(13) . . ?
C32 C33 C34 123.13(15) . . ?
N2 C34 C33 119.33(14) . . ?
N2 C34 H34 120.3 . . ?
C33 C34 H34 120.3 . . ?
N2 C35 C39 107.85(13) . . ?
N2 C35 C36 108.88(12) . . ?
C39 C35 C36 109.37(13) . . ?
N2 C35 H35 110.2 . . ?
C39 C35 H35 110.2 . . ?
C36 C35 H35 110.2 . . ?
C35 C36 C37 114.30(14) . . ?
C35 C36 H36A 108.7 . . ?
C37 C36 H36A 108.7 . . ?
C35 C36 H36B 108.7 . . ?
C37 C36 H36B 108.7 . . ?
H36A C36 H36B 107.6 . . ?
N3 C37 C41 107.81(16) . . ?
N3 C37 C36 107.93(14) . . ?
C41 C37 C36 109.27(16) . . ?
N3 C37 C40 110.47(17) . . ?
C41 C37 C40 109.30(18) . . ?
C36 C37 C40 111.96(16) . . ?
N3 C38 C42 110.47(19) . . ?
N3 C38 C39 109.23(14) . . ?
C42 C38 C39 112.23(17) . . ?
N3 C38 C43 108.09(16) . . ?
C42 C38 C43 108.97(17) . . ?
C39 C38 C43 107.72(18) . . ?
C35 C39 C38 114.46(16) . . ?
C35 C39 H39A 108.6 . . ?
C38 C39 H39A 108.6 . . ?
C35 C39 H39B 108.6 . . ?
C38 C39 H39B 108.6 . . ?
H39A C39 H39B 107.6 . . ?
C37 C40 H40A 109.5 . . ?
C37 C40 H40B 109.5 . . ?
H40A C40 H40B 109.5 . . ?
C37 C40 H40C 109.5 . . ?
H40A C40 H40C 109.5 . . ?
H40B C40 H40C 109.5 . . ?
C37 C41 H41A 109.5 . . ?
C37 C41 H41B 109.5 . . ?
H41A C41 H41B 109.5 . . ?
C37 C41 H41C 109.5 . . ?
H41A C41 H41C 109.5 . . ?
H41B C41 H41C 109.5 . . ?
C38 C42 H42A 109.5 . . ?
C38 C42 H42B 109.5 . . ?
H42A C42 H42B 109.5 . . ?
C38 C42 H42C 109.5 . . ?
H42A C42 H42C 109.5 . . ?
H42B C42 H42C 109.5 . . ?
C38 C43 H43A 109.5 . . ?
C38 C43 H43B 109.5 . . ?
H43A C43 H43B 109.5 . . ?
C38 C43 H43C 109.5 . . ?
H43A C43 H43C 109.5 . . ?
H43B C43 H43C 109.5 . . ?

loop_
_geom_bond_atom_site_label_1
_geom_bond_atom_site_label_2
_geom_bond_distance
_geom_bond_site_symmetry_2
_geom_bond_publ_flag
Co1 O2 1.990(9) . ?
Co1 O3 2.005(8) . ?
Co1 O1 2.023(8) . ?
Co1 N1 2.066(8) . ?
Co1 O4 2.070(8) . ?
Co1 N2 2.147(9) . ?
Ni1 O3 2.0050(10) . ?
Ni1 O1 2.0234(10) . ?
Ni1 O2 2.0244(11) . ?
Ni1 O4 2.0572(11) . ?
Ni1 N1 2.0791(12) . ?
Ni1 N2 2.1152(13) . ?
O1 C1 1.2856(17) . ?
O2 C2 1.2811(17) . ?
O3 C15 1.2810(17) . ?
O4 C16 1.2841(17) . ?
O5 N3 1.2790(19) . ?
N1 C29 1.329(2) . ?
N1 C33 1.3488(19) . ?
N2 C34 1.2750(18) . ?
N2 C35 1.4700(19) . ?
N3 C38 1.494(3) . ?
N3 C37 1.494(2) . ?
C1 C6 1.4388(19) . ?
C1 C2 1.473(2) . ?
C2 C3 1.436(2) . ?
C3 C4 1.366(2) . ?
C3 C7 1.528(2) . ?
C4 C5 1.419(2) . ?
C4 H4 0.9500 . ?
C5 C6 1.371(2) . ?
C5 H5 0.9500 . ?
C6 C11 1.529(2) . ?
C7 C8 1.531(2) . ?
C7 C10 1.532(2) . ?
C7 C9 1.536(3) . ?
C8 H8A 0.9800 . ?
C8 H8B 0.9800 . ?
C8 H8C 0.9800 . ?
C9 H9A 0.9800 . ?
C9 H9B 0.9800 . ?
C9 H9C 0.9800 . ?
C10 H10A 0.9800 . ?
C10 H10B 0.9800 . ?
C10 H10C 0.9800 . ?
C11 C12 1.535(2) . ?
C11 C13 1.537(2) . ?
C11 C14 1.544(2) . ?
C12 H12A 0.9800 . ?
C12 H12B 0.9800 . ?
C12 H12C 0.9800 . ?
C13 H13A 0.9800 . ?
C13 H13B 0.9800 . ?
C13 H13C 0.9800 . ?
C14 H14A 0.9800 . ?
C14 H14B 0.9800 . ?
C14 H14C 0.9800 . ?
C15 C20 1.435(2) . ?
C15 C16 1.467(2) . ?
C16 C17 1.441(2) . ?
C17 C18 1.366(3) . ?
C17 C21 1.526(2) . ?
C18 C19 1.416(3) . ?
C18 H18 0.9500 . ?
C19 C20 1.366(2) . ?
C19 H19 0.9500 . ?
C20 C25 1.527(2) . ?
C21 C22 1.529(3) . ?
C21 C23 1.533(3) . ?
C21 C24 1.538(3) . ?
C22 H22A 0.9800 . ?
C22 H22B 0.9800 . ?
C22 H22C 0.9800 . ?
C23 H23A 0.9800 . ?
C23 H23B 0.9800 . ?
C23 H23C 0.9800 . ?
C24 H24A 0.9800 . ?
C24 H24B 0.9800 . ?
C24 H24C 0.9800 . ?
C25 C27 1.536(3) . ?
C25 C26 1.538(3) . ?
C25 C28 1.543(2) . ?
C26 H26A 0.9800 . ?
C26 H26B 0.9800 . ?
C26 H26C 0.9800 . ?
C27 H27A 0.9800 . ?
C27 H27B 0.9800 . ?
C27 H27C 0.9800 . ?
C28 H28A 0.9800 . ?
C28 H28B 0.9800 . ?
C28 H28C 0.9800 . ?
C29 C30 1.387(2) . ?
C29 H29 0.9500 . ?
C30 C31 1.371(3) . ?
C30 H30 0.9500 . ?
C31 C32 1.379(2) . ?
C31 H31 0.9500 . ?
C32 C33 1.385(2) . ?
C32 H32 0.9500 . ?
C33 C34 1.465(2) . ?
C34 H34 0.9500 . ?
C35 C39 1.521(2) . ?
C35 C36 1.523(2) . ?
C35 H35 1.0000 . ?
C36 C37 1.530(2) . ?
C36 H36A 0.9900 . ?
C36 H36B 0.9900 . ?
C37 C41 1.530(3) . ?
C37 C40 1.538(3) . ?
C38 C42 1.531(3) . ?
C38 C39 1.533(2) . ?
C38 C43 1.534(3) . ?
C39 H39A 0.9900 . ?
C39 H39B 0.9900 . ?
C40 H40A 0.9800 . ?
C40 H40B 0.9800 . ?
C40 H40C 0.9800 . ?
C41 H41A 0.9800 . ?
C41 H41B 0.9800 . ?
C41 H41C 0.9800 . ?
C42 H42A 0.9800 . ?
C42 H42B 0.9800 . ?
C42 H42C 0.9800 . ?
C43 H43A 0.9800 . ?
C43 H43B 0.9800 . ?
C43 H43C 0.9800 . ?
